data_7028507
loop_
_publ_author_name
'Davies, David L.'
'Lelj, Francesco'
'Lowe, Mark P.'
'Ryder, Karl S.'
'Singh, Kuldip'
'Singh, Shalini'

_publ_section_title
;
 Pyridine imines as ligands in luminescent iridium complexes.
;
_journal_issue 10
_journal_name_full 'Dalton transactions (Cambridge, England : 2003)'
_journal_page_first 4026
_journal_page_last 4039
_journal_paper_doi 10.1039/c3dt52975d
_journal_volume 43
_journal_year 2014
_chemical_formula_moiety 'C28 H26 Ir N6 O2, F6 P, 2(C H2 Cl2) '
_chemical_formula_sum 'C30 H30 Cl4 F6 Ir N6 O2 P'
_chemical_formula_weight 985.57
_chemical_name_systematic
;
?
;
_space_group_IT_number 14
_symmetry_cell_setting monoclinic
_symmetry_space_group_name_Hall '-P 2ybc'
_symmetry_space_group_name_H-M 'P 1 21/c 1'
_atom_sites_solution_hydrogens geom
_atom_sites_solution_primary direct
_atom_sites_solution_secondary difmap
_audit_creation_method SHELXL-97
_cell_angle_alpha 90.00
_cell_angle_beta 97.643(4)
_cell_angle_gamma 90.00
_cell_formula_units_Z 4
_cell_length_a 14.172(3)
_cell_length_b 15.658(3)
_cell_length_c 16.259(4)
_cell_measurement_reflns_used 901
_cell_measurement_temperature 150(2)
_cell_measurement_theta_max 23.314
_cell_measurement_theta_min 2.215
_cell_volume 3575.9(13)
_computing_cell_refinement 'Bruker SMART'
_computing_data_collection 'Bruker SMART'
_computing_data_reduction 'Bruker SHELXTL'
_computing_molecular_graphics 'Bruker SHELXTL'
_computing_publication_material 'Bruker SHELXTL'
_computing_structure_refinement 'SHELXL-97 (Sheldrick, 1997)'
_computing_structure_solution 'SHELXS-97 (Sheldrick, 1990)'
_diffrn_ambient_temperature 150(2)
_diffrn_measured_fraction_theta_full 0.999
_diffrn_measured_fraction_theta_max 0.999
_diffrn_measurement_device_type 'Bruker Apex 2000 CCD area detector'
_diffrn_measurement_method 'phi and omega scans'
_diffrn_radiation_monochromator graphite
_diffrn_radiation_source 'fine-focus sealed tube'
_diffrn_radiation_type MoK\a
_diffrn_radiation_wavelength 0.71073
_diffrn_reflns_av_R_equivalents 0.0857
_diffrn_reflns_av_sigmaI/netI 0.0951
_diffrn_reflns_limit_h_max 17
_diffrn_reflns_limit_h_min -17
_diffrn_reflns_limit_k_max 19
_diffrn_reflns_limit_k_min -19
_diffrn_reflns_limit_l_max 20
_diffrn_reflns_limit_l_min -20
_diffrn_reflns_number 27403
_diffrn_reflns_theta_full 26.00
_diffrn_reflns_theta_max 26.00
_diffrn_reflns_theta_min 1.45
_exptl_absorpt_coefficient_mu 4.147
_exptl_absorpt_correction_T_max 0.802
_exptl_absorpt_correction_T_min 0.581
_exptl_absorpt_correction_type empirical
_exptl_absorpt_process_details
;
absorption correction based on 8228 reflections(SADABS);Rint 0.0668 before
correction and 0.0436 after.
;
_exptl_crystal_colour red
_exptl_crystal_density_diffrn 1.831
_exptl_crystal_density_method 'not measured'
_exptl_crystal_description block
_exptl_crystal_F_000 1928
_exptl_crystal_size_max 0.26
_exptl_crystal_size_mid 0.13
_exptl_crystal_size_min 0.10
_refine_diff_density_max 2.639
_refine_diff_density_min -1.632
_refine_diff_density_rms 0.183
_refine_ls_extinction_method none
_refine_ls_goodness_of_fit_ref 1.023
_refine_ls_hydrogen_treatment constr
_refine_ls_matrix_type full
_refine_ls_number_parameters 479
_refine_ls_number_reflns 7022
_refine_ls_number_restraints 0
_refine_ls_restrained_S_all 1.023
_refine_ls_R_factor_all 0.1099
_refine_ls_R_factor_gt 0.0647
_refine_ls_shift/su_max 0.001
_refine_ls_shift/su_mean 0.000
_refine_ls_structure_factor_coef Fsqd
_refine_ls_weighting_details 'calc w=1/[\s^2^(Fo^2^)+(0.0692P)^2^+0.0000P] where P=(Fo^2^+2Fc^2^)/3'
_refine_ls_weighting_scheme calc
_refine_ls_wR_factor_gt 0.1341
_refine_ls_wR_factor_ref 0.1489
_reflns_number_gt 4703
_reflns_number_total 7022
_reflns_threshold_expression >2sigma(I)
_cod_data_source_file c3dt52975d.txt
_cod_data_source_block 08006_9a
_cod_depositor_comments
;
The following automatic conversions were performed:

'_symmetry_cell_setting' value 'Monoclinic' changed to 'monoclinic'
according to
/usr/data/users/saulius/automatic-downloads/current/RSC/lib/dictionaries/cif_core.dic
dictionary named 'cif_core.dic' version 2.4.2 from 2011-04-26.

Automatic conversion script
Id: cif_fix_values 2281 2013-09-26 08:29:07Z andrius 
;
_cod_original_cell_volume 3575.9(14)
_cod_original_sg_symbol_H-M P2(1)/c
_cod_database_code 7028507

loop_
_symmetry_equiv_pos_as_xyz
'x, y, z'
'-x, y+1/2, -z+1/2'
'-x, -y, -z'
'x, -y-1/2, z-1/2'

loop_
_atom_site_label
_atom_site_type_symbol
_atom_site_fract_x
_atom_site_fract_y
_atom_site_fract_z
_atom_site_U_iso_or_equiv
_atom_site_adp_type
_atom_site_occupancy
_atom_site_symmetry_multiplicity
_atom_site_calc_flag
_atom_site_refinement_flags
_atom_site_disorder_assembly
_atom_site_disorder_group
Ir1 Ir 0.73605(3) 0.37804(3) 0.62187(2) 0.03448(14) Uani 1 1 d . . .
O1 O 0.5807(6) 0.5608(5) 0.7784(4) 0.055(2) Uani 1 1 d . . .
O2 O 0.5164(7) 0.5319(7) 0.6484(5) 0.084(3) Uani 1 1 d . . .
N1 N 0.5988(6) 0.3424(5) 0.6005(4) 0.0357(19) Uani 1 1 d . . .
N2 N 0.5577(6) 0.3207(5) 0.6703(5) 0.038(2) Uani 1 1 d . . .
N3 N 0.8773(6) 0.3997(6) 0.6551(5) 0.043(2) Uani 1 1 d . . .
N4 N 0.9301(6) 0.3283(6) 0.6668(5) 0.046(2) Uani 1 1 d . . .
N5 N 0.7014(6) 0.5080(5) 0.6095(5) 0.042(2) Uani 1 1 d . . .
N6 N 0.7456(6) 0.4038(5) 0.4928(5) 0.038(2) Uani 1 1 d . . .
C1 C 0.5338(7) 0.3231(7) 0.5370(6) 0.043(3) Uani 1 1 d . . .
H1 H 0.5416 0.3303 0.4803 0.052 Uiso 1 1 calc R . .
C2 C 0.4514(8) 0.2901(7) 0.5656(7) 0.049(3) Uani 1 1 d . . .
H2 H 0.3948 0.2712 0.5328 0.059 Uiso 1 1 calc R . .
C3 C 0.4698(7) 0.2911(7) 0.6497(6) 0.046(3) Uani 1 1 d . . .
H3 H 0.4274 0.2737 0.6872 0.055 Uiso 1 1 calc R . .
C4 C 0.6169(7) 0.3363(6) 0.7474(5) 0.036(2) Uani 1 1 d . . .
C5 C 0.5820(7) 0.3254(6) 0.8235(6) 0.042(3) Uani 1 1 d . . .
H5 H 0.5186 0.3067 0.8257 0.050 Uiso 1 1 calc R . .
C6 C 0.6424(8) 0.3424(7) 0.8944(6) 0.043(3) Uani 1 1 d . . .
H6 H 0.6207 0.3360 0.9468 0.052 Uiso 1 1 calc R . .
C7 C 0.7329(8) 0.3685(7) 0.8907(6) 0.048(3) Uani 1 1 d . . .
H7 H 0.7738 0.3792 0.9408 0.057 Uiso 1 1 calc R . .
C8 C 0.7674(8) 0.3800(7) 0.8147(6) 0.047(3) Uani 1 1 d . . .
H8 H 0.8308 0.3992 0.8139 0.056 Uiso 1 1 calc R . .
C9 C 0.7096(7) 0.3637(6) 0.7403(6) 0.037(2) Uani 1 1 d . . .
C10 C 0.9353(8) 0.4651(8) 0.6749(6) 0.055(3) Uani 1 1 d . . .
H10 H 0.9175 0.5237 0.6722 0.066 Uiso 1 1 calc R . .
C11 C 1.0247(9) 0.4346(10) 0.6999(7) 0.072(4) Uani 1 1 d . . .
H11 H 1.0797 0.4680 0.7177 0.086 Uiso 1 1 calc R . .
C12 C 1.0213(9) 0.3480(9) 0.6947(8) 0.066(4) Uani 1 1 d . . .
H12 H 1.0727 0.3093 0.7081 0.079 Uiso 1 1 calc R . .
C13 C 0.8816(8) 0.2490(7) 0.6497(6) 0.045(3) Uani 1 1 d . . .
C14 C 0.9323(9) 0.1719(8) 0.6549(7) 0.059(3) Uani 1 1 d . . .
H14 H 0.9995 0.1703 0.6691 0.071 Uiso 1 1 calc R . .
C15 C 0.8803(11) 0.0999(8) 0.6386(7) 0.066(4) Uani 1 1 d . . .
H15 H 0.9128 0.0467 0.6424 0.079 Uiso 1 1 calc R . .
C16 C 0.7843(11) 0.0992(7) 0.6173(7) 0.057(3) Uani 1 1 d . . .
H16 H 0.7502 0.0475 0.6052 0.068 Uiso 1 1 calc R . .
C17 C 0.7372(8) 0.1800(7) 0.6138(5) 0.043(3) Uani 1 1 d . . .
H17 H 0.6698 0.1815 0.6012 0.052 Uiso 1 1 calc R . .
C18 C 0.7860(6) 0.2559(6) 0.6280(5) 0.034(2) Uani 1 1 d . . .
C19 C 0.7669(7) 0.3480(6) 0.4358(5) 0.037(2) Uani 1 1 d . . .
H19 H 0.7844 0.2912 0.4516 0.045 Uiso 1 1 calc R . .
C20 C 0.7635(8) 0.3728(8) 0.3543(6) 0.054(3) Uani 1 1 d . . .
H20 H 0.7764 0.3322 0.3138 0.065 Uiso 1 1 calc R . .
C21 C 0.7420(8) 0.4551(8) 0.3307(6) 0.048(3) Uani 1 1 d . . .
H21 H 0.7421 0.4720 0.2746 0.058 Uiso 1 1 calc R . .
C22 C 0.7203(8) 0.5129(7) 0.3884(6) 0.047(3) Uani 1 1 d . . .
H22 H 0.7037 0.5701 0.3732 0.057 Uiso 1 1 calc R . .
C23 C 0.7233(7) 0.4850(7) 0.4702(6) 0.044(3) Uani 1 1 d . . .
C24 C 0.7033(8) 0.5412(7) 0.5366(6) 0.050(3) Uani 1 1 d . . .
H24 H 0.6919 0.6004 0.5271 0.060 Uiso 1 1 calc R . .
C25 C 0.6859(9) 0.5648(8) 0.6808(7) 0.068(4) Uani 1 1 d . . .
H25A H 0.6942 0.6254 0.6662 0.081 Uiso 1 1 calc R . .
H25B H 0.7318 0.5508 0.7303 0.081 Uiso 1 1 calc R . .
C26 C 0.5850(10) 0.5485(7) 0.6976(7) 0.057(3) Uani 1 1 d . . .
C27 C 0.4857(8) 0.5504(8) 0.8057(7) 0.061(3) Uani 1 1 d . . .
H27A H 0.4559 0.4960 0.7849 0.073 Uiso 1 1 calc R . .
H27B H 0.4432 0.5982 0.7855 0.073 Uiso 1 1 calc R . .
C28 C 0.5045(8) 0.5503(7) 0.8984(6) 0.056(3) Uani 1 1 d . . .
H28A H 0.5467 0.5026 0.9171 0.084 Uiso 1 1 calc R . .
H28B H 0.4443 0.5441 0.9211 0.084 Uiso 1 1 calc R . .
H28C H 0.5350 0.6042 0.9176 0.084 Uiso 1 1 calc R . .
P1 P 0.7195(3) 0.8237(2) 0.6525(2) 0.0566(8) Uani 1 1 d . . .
F1 F 0.7332(6) 0.7732(6) 0.5718(5) 0.112(3) Uani 1 1 d . A .
F2 F 0.8040(6) 0.8853(5) 0.6383(6) 0.101(3) Uani 1 1 d . A .
F3A F 0.657(3) 0.893(2) 0.629(3) 0.17(2) Uani 0.50 1 d P A 1
F3B F 0.638(2) 0.877(3) 0.5885(17) 0.088(9) Uani 0.50 1 d P A 2
F4A F 0.743(2) 0.854(2) 0.7493(17) 0.134(12) Uani 0.50 1 d P A 1
F4B F 0.684(2) 0.8762(17) 0.7232(14) 0.099(8) Uani 0.50 1 d P A 2
F5 F 0.6364(5) 0.7600(5) 0.6671(6) 0.100(3) Uani 1 1 d . A .
F6 F 0.7924(6) 0.7581(6) 0.6962(6) 0.121(4) Uani 1 1 d . A .
C29 C 0.7790(10) 0.5852(9) 0.9240(9) 0.080(4) Uani 1 1 d . . .
H29A H 0.7379 0.5430 0.8909 0.096 Uiso 1 1 calc R . .
H29B H 0.7534 0.5939 0.9772 0.096 Uiso 1 1 calc R . .
Cl1 Cl 0.7766(3) 0.6819(3) 0.8701(2) 0.0911(12) Uani 1 1 d . . .
Cl2 Cl 0.8964(3) 0.5452(3) 0.9439(3) 0.1021(13) Uani 1 1 d . . .
C30 C 0.0485(12) 0.2655(11) 0.4617(10) 0.112(6) Uani 1 1 d . . .
H30A H 0.0142 0.2310 0.4992 0.135 Uiso 1 1 calc R B 1
H30B H 0.1135 0.2426 0.4605 0.135 Uiso 1 1 calc R B 1
Cl3 Cl 0.0476(5) 0.3747(3) 0.4835(4) 0.161(2) Uani 1 1 d . C .
Cl4A Cl -0.0166(10) 0.2780(11) 0.3608(10) 0.166(6) Uani 0.50 1 d P C 1
Cl4B Cl -0.0333(9) 0.2173(7) 0.4005(9) 0.115(4) Uani 0.50 1 d P C 2

loop_
_atom_site_aniso_label
_atom_site_aniso_U_11
_atom_site_aniso_U_22
_atom_site_aniso_U_33
_atom_site_aniso_U_23
_atom_site_aniso_U_13
_atom_site_aniso_U_12
Ir1 0.0409(2) 0.0415(2) 0.02244(19) 0.0003(2) 0.00913(14) -0.0015(2)
O1 0.067(5) 0.064(5) 0.037(4) -0.010(4) 0.023(4) 0.001(4)
O2 0.070(7) 0.131(9) 0.050(5) -0.020(5) 0.006(5) 0.024(6)
N1 0.045(5) 0.041(5) 0.021(4) -0.003(4) 0.005(4) 0.006(4)
N2 0.037(5) 0.047(5) 0.032(4) 0.001(4) 0.011(4) 0.003(4)
N3 0.042(5) 0.059(6) 0.028(4) 0.002(4) 0.006(4) -0.010(5)
N4 0.030(5) 0.077(7) 0.032(5) 0.009(5) 0.007(4) 0.007(5)
N5 0.053(6) 0.039(5) 0.038(5) 0.002(4) 0.018(4) -0.002(4)
N6 0.041(5) 0.040(5) 0.034(5) 0.003(4) 0.012(4) -0.004(4)
C1 0.047(7) 0.049(7) 0.035(6) -0.008(5) 0.007(5) 0.002(5)
C2 0.041(7) 0.055(7) 0.052(7) -0.009(6) 0.007(5) -0.001(5)
C3 0.038(6) 0.058(7) 0.044(6) 0.004(5) 0.013(5) 0.001(5)
C4 0.048(6) 0.034(5) 0.027(5) 0.003(4) 0.010(4) 0.000(5)
C5 0.036(6) 0.050(6) 0.043(6) 0.013(5) 0.020(5) 0.005(5)
C6 0.056(7) 0.049(6) 0.027(5) 0.007(5) 0.017(5) 0.003(5)
C7 0.066(8) 0.047(6) 0.028(5) -0.008(5) 0.001(5) 0.007(6)
C8 0.058(7) 0.052(7) 0.031(5) 0.004(5) 0.007(5) -0.009(6)
C9 0.050(6) 0.032(6) 0.031(5) -0.007(4) 0.009(4) -0.003(5)
C10 0.053(8) 0.080(9) 0.032(6) -0.002(6) 0.007(5) -0.014(7)
C11 0.060(9) 0.109(13) 0.045(7) 0.005(8) 0.006(6) -0.019(9)
C12 0.051(8) 0.088(11) 0.058(8) 0.012(7) 0.003(6) 0.000(7)
C13 0.069(8) 0.042(7) 0.030(5) 0.006(5) 0.026(5) 0.013(6)
C14 0.062(8) 0.064(8) 0.056(8) 0.013(7) 0.023(6) 0.010(7)
C15 0.086(11) 0.069(10) 0.049(7) 0.010(6) 0.032(7) 0.022(8)
C16 0.087(10) 0.046(7) 0.038(6) -0.022(5) 0.016(6) 0.000(6)
C17 0.057(7) 0.054(7) 0.021(5) 0.000(5) 0.013(5) 0.001(6)
C18 0.034(6) 0.052(7) 0.019(5) 0.006(4) 0.010(4) 0.016(6)
C19 0.046(6) 0.041(6) 0.027(5) -0.002(4) 0.013(4) 0.003(5)
C20 0.055(7) 0.077(9) 0.034(6) -0.027(6) 0.016(5) -0.014(7)
C21 0.058(7) 0.064(8) 0.024(5) 0.012(5) 0.011(5) -0.007(6)
C22 0.058(7) 0.053(7) 0.034(6) 0.010(5) 0.015(5) 0.000(6)
C23 0.045(7) 0.047(7) 0.045(6) 0.009(5) 0.021(5) -0.003(5)
C24 0.059(8) 0.047(7) 0.048(7) 0.012(5) 0.025(6) 0.001(6)
C25 0.092(10) 0.059(8) 0.065(8) -0.003(7) 0.055(8) -0.007(7)
C26 0.084(10) 0.049(7) 0.039(7) -0.005(6) 0.009(7) 0.013(7)
C27 0.048(8) 0.067(8) 0.068(8) -0.008(7) 0.010(6) 0.004(6)
C28 0.065(8) 0.063(8) 0.045(7) 0.004(6) 0.024(6) 0.011(6)
P1 0.072(2) 0.0511(19) 0.0499(18) 0.0001(16) 0.0204(17) -0.0047(18)
F1 0.109(7) 0.140(8) 0.092(6) -0.056(6) 0.037(5) -0.036(6)
F2 0.104(7) 0.075(5) 0.115(7) 0.014(5) -0.012(5) -0.035(5)
F3A 0.071(18) 0.09(2) 0.35(7) 0.11(4) -0.02(3) 0.005(14)
F3B 0.061(17) 0.108(19) 0.087(13) 0.019(12) -0.017(10) 0.031(15)
F4A 0.19(3) 0.15(3) 0.066(16) -0.004(15) 0.038(17) 0.02(2)
F4B 0.17(3) 0.078(15) 0.052(14) -0.035(13) 0.046(14) -0.004(18)
F5 0.070(5) 0.081(6) 0.162(8) 0.021(6) 0.058(5) 0.014(5)
F6 0.093(6) 0.101(7) 0.154(9) 0.057(7) -0.040(6) -0.026(6)
C29 0.074(10) 0.096(11) 0.072(9) 0.018(8) 0.019(8) -0.001(8)
Cl1 0.098(3) 0.098(3) 0.076(3) 0.017(2) 0.008(2) -0.011(2)
Cl2 0.083(3) 0.109(3) 0.113(3) 0.018(3) 0.009(2) -0.017(2)
C30 0.099(13) 0.123(15) 0.117(15) -0.037(12) 0.022(11) -0.020(11)
Cl3 0.239(7) 0.126(4) 0.135(5) -0.023(4) 0.086(5) -0.055(4)
Cl4A 0.102(10) 0.222(17) 0.167(14) -0.105(13) -0.003(9) 0.018(11)
Cl4B 0.076(7) 0.111(9) 0.156(11) -0.053(8) 0.012(7) -0.002(6)

loop_
_atom_type_symbol
_atom_type_description
_atom_type_scat_dispersion_real
_atom_type_scat_dispersion_imag
_atom_type_scat_source
C C 0.0033 0.0016 'International Tables Vol C Tables 4.2.6.8 and 6.1.1.4'
H H 0.0000 0.0000 'International Tables Vol C Tables 4.2.6.8 and 6.1.1.4'
N N 0.0061 0.0033 'International Tables Vol C Tables 4.2.6.8 and 6.1.1.4'
O O 0.0106 0.0060 'International Tables Vol C Tables 4.2.6.8 and 6.1.1.4'
F F 0.0171 0.0103 'International Tables Vol C Tables 4.2.6.8 and 6.1.1.4'
P P 0.1023 0.0942 'International Tables Vol C Tables 4.2.6.8 and 6.1.1.4'
Ir Ir -1.4442 7.9887 'International Tables Vol C Tables 4.2.6.8 and 6.1.1.4'
Cl Cl 0.1484 0.1585 'International Tables Vol C Tables 4.2.6.8 and 6.1.1.4'

loop_
_geom_angle_atom_site_label_1
_geom_angle_atom_site_label_2
_geom_angle_atom_site_label_3
_geom_angle
N1 Ir1 C9 80.6(4)
N1 Ir1 N3 171.7(3)
C9 Ir1 N3 93.8(4)
N1 Ir1 C18 94.0(4)
C9 Ir1 C18 87.5(4)
N3 Ir1 C18 79.6(4)
N1 Ir1 N5 92.5(3)
C9 Ir1 N5 97.4(3)
N3 Ir1 N5 94.2(3)
C18 Ir1 N5 172.4(3)
N1 Ir1 N6 93.9(3)
C9 Ir1 N6 171.8(3)
N3 Ir1 N6 92.3(3)
C18 Ir1 N6 99.0(3)
N5 Ir1 N6 76.7(3)
C26 O1 C27 116.1(10)
C1 N1 N2 105.0(8)
C1 N1 Ir1 139.0(7)
N2 N1 Ir1 115.5(6)
C3 N2 N1 111.2(8)
C3 N2 C4 134.4(8)
N1 N2 C4 114.4(8)
C10 N3 N4 107.0(9)
C10 N3 Ir1 138.7(9)
N4 N3 Ir1 114.1(7)
N3 N4 C12 110.4(10)
N3 N4 C13 116.8(8)
C12 N4 C13 132.8(11)
C24 N5 C25 119.4(9)
C24 N5 Ir1 116.4(7)
C25 N5 Ir1 123.9(7)
C19 N6 C23 119.5(8)
C19 N6 Ir1 126.9(7)
C23 N6 Ir1 113.5(6)
N1 C1 C2 110.3(9)
N1 C1 H1 124.9
C2 C1 H1 124.9
C3 C2 C1 105.8(10)
C3 C2 H2 127.1
C1 C2 H2 127.1
N2 C3 C2 107.8(9)
N2 C3 H3 126.1
C2 C3 H3 126.1
C9 C4 C5 123.8(9)
C9 C4 N2 115.2(8)
C5 C4 N2 121.0(9)
C6 C5 C4 117.7(9)
C6 C5 H5 121.2
C4 C5 H5 121.2
C7 C6 C5 120.8(9)
C7 C6 H6 119.6
C5 C6 H6 119.6
C6 C7 C8 121.4(10)
C6 C7 H7 119.3
C8 C7 H7 119.3
C9 C8 C7 120.7(10)
C9 C8 H8 119.7
C7 C8 H8 119.7
C8 C9 C4 115.7(9)
C8 C9 Ir1 130.2(8)
C4 C9 Ir1 114.1(7)
N3 C10 C11 108.9(12)
N3 C10 H10 125.6
C11 C10 H10 125.6
C12 C11 C10 107.9(12)
C12 C11 H11 126.1
C10 C11 H11 126.1
N4 C12 C11 105.9(12)
N4 C12 H12 127.0
C11 C12 H12 127.0
C18 C13 C14 124.7(11)
C18 C13 N4 114.8(9)
C14 C13 N4 120.5(11)
C15 C14 C13 116.4(12)
C15 C14 H14 121.8
C13 C14 H14 121.8
C14 C15 C16 123.9(12)
C14 C15 H15 118.1
C16 C15 H15 118.1
C15 C16 C17 116.8(11)
C15 C16 H16 121.6
C17 C16 H16 121.6
C18 C17 C16 122.3(11)
C18 C17 H17 118.8
C16 C17 H17 118.8
C13 C18 C17 115.9(10)
C13 C18 Ir1 114.5(8)
C17 C18 Ir1 129.6(7)
N6 C19 C20 120.1(10)
N6 C19 H19 120.0
C20 C19 H19 120.0
C21 C20 C19 121.0(10)
C21 C20 H20 119.5
C19 C20 H20 119.5
C20 C21 C22 119.6(9)
C20 C21 H21 120.2
C22 C21 H21 120.2
C21 C22 C23 117.8(10)
C21 C22 H22 121.1
C23 C22 H22 121.1
N6 C23 C22 122.0(10)
N6 C23 C24 115.5(9)
C22 C23 C24 122.4(10)
N5 C24 C23 117.8(10)
N5 C24 H24 121.1
C23 C24 H24 121.1
N5 C25 C26 106.2(10)
N5 C25 H25A 110.5
C26 C25 H25A 110.5
N5 C25 H25B 110.5
C26 C25 H25B 110.5
H25A C25 H25B 108.7
O2 C26 O1 123.1(12)
O2 C26 C25 128.0(11)
O1 C26 C25 108.7(11)
O1 C27 C28 104.8(9)
O1 C27 H27A 110.8
C28 C27 H27A 110.8
O1 C27 H27B 110.8
C28 C27 H27B 110.8
H27A C27 H27B 108.9
C27 C28 H28A 109.5
C27 C28 H28B 109.5
H28A C28 H28B 109.5
C27 C28 H28C 109.5
H28A C28 H28C 109.5
H28B C28 H28C 109.5
F3A P1 F4B 62(2)
F3A P1 F6 168(2)
F4B P1 F6 105.8(12)
F3A P1 F1 108(2)
F4B P1 F1 167.8(12)
F6 P1 F1 84.3(6)
F3A P1 F2 87.3(16)
F4B P1 F2 96.5(12)
F6 P1 F2 90.0(5)
F1 P1 F2 90.2(5)
F3A P1 F5 94.1(16)
F4B P1 F5 84.3(12)
F6 P1 F5 88.8(4)
F1 P1 F5 89.2(5)
F2 P1 F5 178.6(5)
F3A P1 F4A 94(2)
F4B P1 F4A 34.6(12)
F6 P1 F4A 73.5(11)
F1 P1 F4A 157.1(12)
F2 P1 F4A 84.5(14)
F5 P1 F4A 95.6(14)
F3A P1 F3B 26(3)
F4B P1 F3B 86.1(15)
F6 P1 F3B 166.6(13)
F1 P1 F3B 83.2(12)
F2 P1 F3B 94.7(15)
F5 P1 F3B 86.4(14)
F4A P1 F3B 119.4(15)
Cl1 C29 Cl2 110.7(7)
Cl1 C29 H29A 109.5
Cl2 C29 H29A 109.5
Cl1 C29 H29B 109.5
Cl2 C29 H29B 109.5
H29A C29 H29B 108.1
Cl4B C30 Cl3 124.0(12)
Cl4B C30 Cl4A 40.6(7)
Cl3 C30 Cl4A 93.6(11)
Cl4B C30 H30A 75.7
Cl3 C30 H30A 113.0
Cl4A C30 H30A 113.0
Cl4B C30 H30B 114.4
Cl3 C30 H30B 113.0
Cl4A C30 H30B 113.0
H30A C30 H30B 110.4

loop_
_geom_bond_atom_site_label_1
_geom_bond_atom_site_label_2
_geom_bond_distance
Ir1 N1 2.009(8)
Ir1 C9 2.022(9)
Ir1 N3 2.031(9)
Ir1 C18 2.038(10)
Ir1 N5 2.097(8)
Ir1 N6 2.158(8)
O1 C26 1.337(12)
O1 C27 1.481(12)
O2 C26 1.203(13)
N1 C1 1.324(12)
N1 N2 1.385(10)
N2 C3 1.329(12)
N2 C4 1.435(12)
N3 C10 1.326(13)
N3 N4 1.345(12)
N4 C12 1.348(14)
N4 C13 1.429(13)
N5 C24 1.297(12)
N5 C25 1.500(13)
N6 C19 1.338(11)
N6 C23 1.350(12)
C1 C2 1.411(14)
C1 H1 0.9500
C2 C3 1.358(13)
C2 H2 0.9500
C3 H3 0.9500
C4 C9 1.401(13)
C4 C5 1.402(12)
C5 C6 1.368(13)
C5 H5 0.9500
C6 C7 1.354(14)
C6 H6 0.9500
C7 C8 1.401(14)
C7 H7 0.9500
C8 C9 1.391(13)
C8 H8 0.9500
C10 C11 1.365(16)
C10 H10 0.9500
C11 C12 1.360(19)
C11 H11 0.9500
C12 H12 0.9500
C13 C18 1.358(14)
C13 C14 1.401(15)
C14 C15 1.353(17)
C14 H14 0.9500
C15 C16 1.358(18)
C15 H15 0.9500
C16 C17 1.427(15)
C16 H16 0.9500
C17 C18 1.379(14)
C17 H17 0.9500
C19 C20 1.376(14)
C19 H19 0.9500
C20 C21 1.367(15)
C20 H20 0.9500
C21 C22 1.367(14)
C21 H21 0.9500
C22 C23 1.395(13)
C22 H22 0.9500
C23 C24 1.449(14)
C24 H24 0.9500
C25 C26 1.513(16)
C25 H25A 0.9900
C25 H25B 0.9900
C27 C28 1.494(14)
C27 H27A 0.9900
C27 H27B 0.9900
C28 H28A 0.9800
C28 H28B 0.9800
C28 H28C 0.9800
P1 F3A 1.41(4)
P1 F4B 1.55(2)
P1 F6 1.560(9)
P1 F1 1.566(8)
P1 F2 1.579(9)
P1 F5 1.585(8)
P1 F4A 1.63(3)
P1 F3B 1.67(3)
C29 Cl1 1.748(14)
C29 Cl2 1.767(14)
C29 H29A 0.9900
C29 H29B 0.9900
C30 Cl4B 1.611(19)
C30 Cl3 1.747(17)
C30 Cl4A 1.78(2)
C30 H30A 0.9900
C30 H30B 0.9900

loop_
_geom_torsion_atom_site_label_1
_geom_torsion_atom_site_label_2
_geom_torsion_atom_site_label_3
_geom_torsion_atom_site_label_4
_geom_torsion
C9 Ir1 N1 C1 -174.3(11)
N3 Ir1 N1 C1 -127(2)
C18 Ir1 N1 C1 -87.5(11)
N5 Ir1 N1 C1 88.6(11)
N6 Ir1 N1 C1 11.8(11)
C9 Ir1 N1 N2 -4.4(6)
N3 Ir1 N1 N2 43(2)
C18 Ir1 N1 N2 82.4(6)
N5 Ir1 N1 N2 -101.5(6)
N6 Ir1 N1 N2 -178.3(6)
C1 N1 N2 C3 -1.5(11)
Ir1 N1 N2 C3 -174.6(7)
C1 N1 N2 C4 179.8(8)
Ir1 N1 N2 C4 6.6(10)
N1 Ir1 N3 C10 -136(2)
C9 Ir1 N3 C10 -89.3(10)
C18 Ir1 N3 C10 -176.0(11)
N5 Ir1 N3 C10 8.4(10)
N6 Ir1 N3 C10 85.2(10)
N1 Ir1 N3 N4 38(2)
C9 Ir1 N3 N4 84.7(6)
C18 Ir1 N3 N4 -2.1(6)
N5 Ir1 N3 N4 -177.6(6)
N6 Ir1 N3 N4 -100.8(6)
C10 N3 N4 C12 0.5(11)
Ir1 N3 N4 C12 -175.3(7)
C10 N3 N4 C13 179.5(8)
Ir1 N3 N4 C13 3.7(10)
N1 Ir1 N5 C24 -94.5(8)
C9 Ir1 N5 C24 -175.3(8)
N3 Ir1 N5 C24 90.3(8)
C18 Ir1 N5 C24 55(3)
N6 Ir1 N5 C24 -1.1(8)
N1 Ir1 N5 C25 92.5(9)
C9 Ir1 N5 C25 11.7(9)
N3 Ir1 N5 C25 -82.7(9)
C18 Ir1 N5 C25 -118(2)
N6 Ir1 N5 C25 -174.1(9)
N1 Ir1 N6 C19 -87.2(8)
C9 Ir1 N6 C19 -135(2)
N3 Ir1 N6 C19 87.4(8)
C18 Ir1 N6 C19 7.5(9)
N5 Ir1 N6 C19 -178.8(9)
N1 Ir1 N6 C23 90.1(7)
C9 Ir1 N6 C23 43(3)
N3 Ir1 N6 C23 -95.4(7)
C18 Ir1 N6 C23 -175.2(7)
N5 Ir1 N6 C23 -1.6(7)
N2 N1 C1 C2 0.6(11)
Ir1 N1 C1 C2 171.2(8)
N1 C1 C2 C3 0.4(12)
N1 N2 C3 C2 1.7(12)
C4 N2 C3 C2 -179.9(10)
C1 C2 C3 N2 -1.3(12)
C3 N2 C4 C9 176.2(10)
N1 N2 C4 C9 -5.5(12)
C3 N2 C4 C5 -4.6(17)
N1 N2 C4 C5 173.8(8)
C9 C4 C5 C6 -0.1(15)
N2 C4 C5 C6 -179.3(9)
C4 C5 C6 C7 -0.4(15)
C5 C6 C7 C8 0.9(16)
C6 C7 C8 C9 -0.9(16)
C7 C8 C9 C4 0.4(15)
C7 C8 C9 Ir1 177.5(8)
C5 C4 C9 C8 0.1(15)
N2 C4 C9 C8 179.3(8)
C5 C4 C9 Ir1 -177.5(8)
N2 C4 C9 Ir1 1.8(11)
N1 Ir1 C9 C8 -175.7(10)
N3 Ir1 C9 C8 10.3(10)
C18 Ir1 C9 C8 89.8(10)
N5 Ir1 C9 C8 -84.4(10)
N6 Ir1 C9 C8 -127(2)
N1 Ir1 C9 C4 1.4(7)
N3 Ir1 C9 C4 -172.6(7)
C18 Ir1 C9 C4 -93.1(7)
N5 Ir1 C9 C4 92.7(7)
N6 Ir1 C9 C4 50(3)
N4 N3 C10 C11 -0.5(11)
Ir1 N3 C10 C11 173.7(8)
N3 C10 C11 C12 0.3(13)
N3 N4 C12 C11 -0.3(12)
C13 N4 C12 C11 -179.1(10)
C10 C11 C12 N4 0.0(13)
N3 N4 C13 C18 -3.7(12)
C12 N4 C13 C18 175.1(10)
N3 N4 C13 C14 175.7(9)
C12 N4 C13 C14 -5.5(17)
C18 C13 C14 C15 -1.5(16)
N4 C13 C14 C15 179.2(9)
C13 C14 C15 C16 0.7(17)
C14 C15 C16 C17 -1.2(17)
C15 C16 C17 C18 2.5(15)
C14 C13 C18 C17 2.7(14)
N4 C13 C18 C17 -177.9(8)
C14 C13 C18 Ir1 -177.6(8)
N4 C13 C18 Ir1 1.8(10)
C16 C17 C18 C13 -3.2(13)
C16 C17 C18 Ir1 177.1(7)
N1 Ir1 C18 C13 -174.6(7)
C9 Ir1 C18 C13 -94.2(7)
N3 Ir1 C18 C13 0.1(6)
N5 Ir1 C18 C13 36(3)
N6 Ir1 C18 C13 90.8(7)
N1 Ir1 C18 C17 5.1(8)
C9 Ir1 C18 C17 85.5(9)
N3 Ir1 C18 C17 179.8(9)
N5 Ir1 C18 C17 -144(2)
N6 Ir1 C18 C17 -89.5(8)
C23 N6 C19 C20 -1.8(15)
Ir1 N6 C19 C20 175.3(7)
N6 C19 C20 C21 2.4(16)
C19 C20 C21 C22 -2.3(17)
C20 C21 C22 C23 1.4(16)
C19 N6 C23 C22 1.0(15)
Ir1 N6 C23 C22 -176.5(8)
C19 N6 C23 C24 -178.7(9)
Ir1 N6 C23 C24 3.8(12)
C21 C22 C23 N6 -0.8(17)
C21 C22 C23 C24 178.9(10)
C25 N5 C24 C23 176.8(10)
Ir1 N5 C24 C23 3.6(13)
N6 C23 C24 N5 -5.0(15)
C22 C23 C24 N5 175.3(10)
C24 N5 C25 C26 106.0(11)
Ir1 N5 C25 C26 -81.3(11)
C27 O1 C26 O2 1.7(17)
C27 O1 C26 C25 178.0(9)
N5 C25 C26 O2 -34.1(17)
N5 C25 C26 O1 149.7(9)
C26 O1 C27 C28 169.2(10)
